data_7242273
loop_
_publ_author_name
'Chen, Pengfei'
'Yin, Yuanye'
'Ni, Yingyong'
'Zhu, Huichao'
'Huang, Jianyan'
'Yang, Jiaxiang'
'Yang, Jianjun'
'Kong, Lin'

_publ_section_title
;
 Molecular engineering of carbazole--acrylonitrile fluorophores:
 substituent-dependent optical properties and mechanochromism
;
_journal_issue 11
_journal_name_full CrystEngComm
_journal_page_first 2289
_journal_page_last 2296
_journal_paper_doi 10.1039/D1CE00012H
_journal_volume 23
_journal_year 2021
_chemical_formula_sum 'C28 H21 Br2 N3'
_chemical_formula_weight 559.30
_chemical_name_systematic br-kz-br
_space_group_IT_number 2
_space_group_name_Hall '-P 1'
_space_group_name_H-M_alt 'P -1'
_symmetry_cell_setting triclinic
_symmetry_space_group_name_H-M 'P -1'
_atom_sites_solution_hydrogens geom
_atom_sites_solution_primary direct
_atom_sites_solution_secondary difmap
_audit_creation_method SHELXL-97
_audit_update_record
;
2017-10-12 deposited with the CCDC.	2021-02-02 downloaded from the CCDC.
;
_cell_angle_alpha 72.1240(10)
_cell_angle_beta 81.6730(10)
_cell_angle_gamma 78.3640(10)
_cell_formula_units_Z 2
_cell_length_a 8.0137(9)
_cell_length_b 11.6967(13)
_cell_length_c 13.9362(15)
_cell_measurement_reflns_used 3967
_cell_measurement_temperature 296(2)
_cell_measurement_theta_max 26.22
_cell_measurement_theta_min 2.61
_cell_volume 1212.9(2)
_computing_structure_refinement 'SHELXL-97 (Sheldrick, 1997)'
_computing_structure_solution 'SHELXS-97 (Sheldrick, 1990)'
_diffrn_ambient_temperature 296(2)
_diffrn_measured_fraction_theta_full 0.990
_diffrn_measured_fraction_theta_max 0.990
_diffrn_measurement_device_type 'CCD area detector'
_diffrn_radiation_monochromator graphite
_diffrn_radiation_source 'fine-focus sealed tube'
_diffrn_radiation_type MoK\a
_diffrn_radiation_wavelength 0.71073
_diffrn_reflns_av_R_equivalents 0.0179
_diffrn_reflns_av_sigmaI/netI 0.0259
_diffrn_reflns_limit_h_max 9
_diffrn_reflns_limit_h_min -9
_diffrn_reflns_limit_k_max 13
_diffrn_reflns_limit_k_min -13
_diffrn_reflns_limit_l_max 15
_diffrn_reflns_limit_l_min -16
_diffrn_reflns_number 8697
_diffrn_reflns_theta_full 25.00
_diffrn_reflns_theta_max 25.00
_diffrn_reflns_theta_min 1.54
_exptl_absorpt_coefficient_mu 3.363
_exptl_absorpt_correction_T_max 0.5987
_exptl_absorpt_correction_T_min 0.5675
_exptl_crystal_colour red
_exptl_crystal_density_diffrn 1.531
_exptl_crystal_density_method 'not measured'
_exptl_crystal_description square
_exptl_crystal_F_000 560
_exptl_crystal_size_max 0.19
_exptl_crystal_size_mid 0.18
_exptl_crystal_size_min 0.17
_refine_diff_density_max 0.849
_refine_diff_density_min -0.684
_refine_diff_density_rms 0.054
_refine_ls_extinction_method none
_refine_ls_goodness_of_fit_ref 1.049
_refine_ls_hydrogen_treatment mixed
_refine_ls_matrix_type full
_refine_ls_number_parameters 299
_refine_ls_number_reflns 4242
_refine_ls_number_restraints 0
_refine_ls_restrained_S_all 1.049
_refine_ls_R_factor_all 0.0462
_refine_ls_R_factor_gt 0.0347
_refine_ls_shift/su_max 0.001
_refine_ls_shift/su_mean 0.000
_refine_ls_structure_factor_coef Fsqd
_refine_ls_weighting_details 'calc w=1/[\s^2^(Fo^2^)+(0.0375P)^2^+1.1037P] where P=(Fo^2^+2Fc^2^)/3'
_refine_ls_weighting_scheme calc
_refine_ls_wR_factor_gt 0.0873
_refine_ls_wR_factor_ref 0.0932
_reflns_number_gt 3427
_reflns_number_total 4242
_reflns_threshold_expression >2sigma(I)
_cod_data_source_file d1ce00012h2.cif
_cod_data_source_block zhu2br1
_cod_depositor_comments
;
The following automatic conversions were performed:

data item '_symmetry_cell_setting' value 'Triclinic' was changed to
'triclinic' in accordance with the
/home/data/users/saulius/crontab/automatic-downloads/rss-feeds/RSC/lib/dictionaries/cif_core.dic
dictionary named 'cif_core.dic' version 2.4.2 last updated on
2011-04-26.

Automatic conversion script
Id: cif_fix_values 7556 2019-12-06 15:28:31Z antanas 

 Adding full bibliography for 7242273--7242277.cif.
;
_cod_original_sg_symbol_H-M 'P-1   '
_cod_database_code 7242273

loop_
_symmetry_equiv_pos_as_xyz
'x, y, z'
'-x, -y, -z'

loop_
_atom_site_label
_atom_site_type_symbol
_atom_site_fract_x
_atom_site_fract_y
_atom_site_fract_z
_atom_site_U_iso_or_equiv
_atom_site_adp_type
_atom_site_occupancy
_atom_site_symmetry_multiplicity
_atom_site_calc_flag
_atom_site_refinement_flags
_atom_site_disorder_assembly
_atom_site_disorder_group
Br1 Br 0.13884(5) 0.24342(4) 0.44002(3) 0.06406(14) Uani 1 1 d . . .
Br2 Br -0.38437(6) 1.03454(4) 1.17150(4) 0.07913(16) Uani 1 1 d . . .
C1 C 0.2492(4) 0.5070(3) 0.5504(2) 0.0388(7) Uani 1 1 d . . .
C2 C 0.1981(4) 0.4027(3) 0.5448(2) 0.0412(7) Uani 1 1 d . . .
H2 H 0.1658 0.3442 0.6031 0.049 Uiso 1 1 calc R . .
C4 C 0.2410(4) 0.4751(3) 0.3621(2) 0.0505(8) Uani 1 1 d . . .
H4 H 0.2370 0.4626 0.2998 0.061 Uiso 1 1 calc R . .
C3 C 0.1964(4) 0.3883(3) 0.4509(2) 0.0457(7) Uani 1 1 d . . .
C6 C 0.2969(4) 0.5947(3) 0.4602(2) 0.0416(7) Uani 1 1 d . . .
C5 C 0.2910(4) 0.5796(3) 0.3660(2) 0.0494(8) Uani 1 1 d . . .
H5 H 0.3199 0.6384 0.3070 0.059 Uiso 1 1 calc R . .
C9 C 0.2848(5) 0.9110(3) 0.3976(3) 0.0555(9) Uani 1 1 d . . .
H9A H 0.2324 0.9202 0.4626 0.067 Uiso 1 1 calc R . .
H9B H 0.3438 0.9796 0.3647 0.067 Uiso 1 1 calc R . .
C8 C 0.1468(5) 0.9141(3) 0.3339(3) 0.0619(10) Uani 1 1 d . . .
H8A H 0.0945 0.8417 0.3630 0.074 Uiso 1 1 calc R . .
H8B H 0.1971 0.9137 0.2664 0.074 Uiso 1 1 calc R . .
C10 C 0.4158(4) 0.7933(3) 0.4151(3) 0.0528(8) Uani 1 1 d . . .
H10A H 0.4537 0.7766 0.3507 0.063 Uiso 1 1 calc R . .
H10B H 0.5145 0.8049 0.4417 0.063 Uiso 1 1 calc R . .
C7 C 0.0090(5) 1.0276(4) 0.3271(3) 0.0756(12) Uani 1 1 d . . .
H7A H -0.0488 1.0242 0.3930 0.113 Uiso 1 1 calc R . .
H7B H -0.0720 1.0303 0.2817 0.113 Uiso 1 1 calc R . .
H7C H 0.0615 1.0992 0.3023 0.113 Uiso 1 1 calc R . .
C15 C 0.2526(4) 0.5051(3) 0.7381(2) 0.0387(6) Uani 1 1 d . . .
H15 H 0.2143 0.4312 0.7680 0.046 Uiso 1 1 calc R . .
C14 C 0.2732(3) 0.5508(3) 0.6334(2) 0.0376(6) Uani 1 1 d . . .
C11 C 0.3339(3) 0.6627(3) 0.5889(2) 0.0393(7) Uani 1 1 d . . .
C12 C 0.3718(4) 0.7294(3) 0.6481(2) 0.0451(7) Uani 1 1 d . . .
H12 H 0.4123 0.8026 0.6186 0.054 Uiso 1 1 calc R . .
C16 C 0.2900(4) 0.5713(3) 0.7981(2) 0.0406(7) Uani 1 1 d . . .
C13 C 0.3472(4) 0.6830(3) 0.7518(2) 0.0450(7) Uani 1 1 d . . .
H13 H 0.3692 0.7272 0.7924 0.054 Uiso 1 1 calc R . .
C17 C 0.2721(4) 0.5246(3) 0.9100(2) 0.0416(7) Uani 1 1 d . . .
C20 C -0.0212(4) 0.7863(3) 0.9951(2) 0.0454(7) Uani 1 1 d . . .
C19 C 0.0791(4) 0.7076(3) 0.9362(2) 0.0479(8) Uani 1 1 d . . .
H19 H 0.0702 0.7341 0.8668 0.057 Uiso 1 1 calc R . .
C18 C 0.1819(4) 0.6021(3) 0.9713(2) 0.0497(8) Uani 1 1 d . . .
H18 H 0.1969 0.5763 1.0401 0.060 Uiso 1 1 calc R . .
C25 C -0.2311(4) 0.9359(3) 1.0997(3) 0.0518(8) Uani 1 1 d . . .
C24 C -0.2449(5) 0.9589(3) 0.9991(3) 0.0568(9) Uani 1 1 d . . .
H24 H -0.3231 1.0240 0.9657 0.068 Uiso 1 1 calc R . .
C22 C -0.1122(5) 0.8420(3) 1.1505(3) 0.0567(9) Uani 1 1 d . . .
H22 H -0.1030 0.8287 1.2190 0.068 Uiso 1 1 calc R . .
C21 C -0.0066(4) 0.7680(3) 1.0974(3) 0.0540(8) Uani 1 1 d . . .
H21 H 0.0751 0.7053 1.1305 0.065 Uiso 1 1 calc R . .
C23 C -0.1405(5) 0.8836(3) 0.9477(3) 0.0562(9) Uani 1 1 d . . .
H23 H -0.1503 0.8986 0.8791 0.067 Uiso 1 1 calc R . .
C27 C 0.3171(4) 0.3570(3) 1.0659(3) 0.0469(7) Uani 1 1 d . . .
C26 C 0.4505(4) 0.3263(3) 0.9068(2) 0.0478(8) Uani 1 1 d . . .
N1 N 0.3486(3) 0.6882(2) 0.48501(19) 0.0443(6) Uani 1 1 d . . .
N2 N 0.5404(4) 0.2593(3) 0.8695(2) 0.0688(9) Uani 1 1 d . . .
N3 N 0.2960(4) 0.3180(3) 1.1512(2) 0.0702(9) Uani 1 1 d . . .
C28 C 0.3436(4) 0.4072(3) 0.9577(2) 0.0431(7) Uani 1 1 d . . .

loop_
_atom_site_aniso_label
_atom_site_aniso_U_11
_atom_site_aniso_U_22
_atom_site_aniso_U_33
_atom_site_aniso_U_23
_atom_site_aniso_U_13
_atom_site_aniso_U_12
Br1 0.0658(2) 0.0696(3) 0.0696(3) -0.0367(2) -0.00253(18) -0.01643(18)
Br2 0.0739(3) 0.0769(3) 0.0997(3) -0.0575(3) 0.0090(2) -0.0035(2)
C1 0.0327(15) 0.0403(16) 0.0387(16) -0.0095(13) -0.0054(12) 0.0034(12)
C2 0.0352(15) 0.0440(17) 0.0420(17) -0.0116(13) -0.0048(13) -0.0013(13)
C4 0.0454(18) 0.064(2) 0.0402(18) -0.0193(16) -0.0046(14) 0.0023(16)
C3 0.0370(16) 0.0536(19) 0.0481(19) -0.0221(15) -0.0041(14) 0.0008(14)
C6 0.0364(15) 0.0417(16) 0.0387(17) -0.0067(13) -0.0026(13) 0.0031(13)
C5 0.0470(18) 0.0545(19) 0.0368(17) -0.0059(14) 0.0016(14) -0.0010(15)
C9 0.066(2) 0.0436(18) 0.0475(19) -0.0037(15) 0.0016(17) -0.0074(16)
C8 0.072(2) 0.057(2) 0.048(2) -0.0112(17) -0.0054(18) 0.0039(18)
C10 0.0467(18) 0.0463(18) 0.053(2) -0.0021(15) 0.0031(15) -0.0038(15)
C7 0.080(3) 0.066(2) 0.068(3) -0.017(2) -0.017(2) 0.022(2)
C15 0.0396(16) 0.0329(15) 0.0402(17) -0.0068(13) -0.0070(13) -0.0016(12)
C14 0.0333(15) 0.0366(15) 0.0401(16) -0.0094(13) -0.0068(12) 0.0006(12)
C11 0.0317(15) 0.0380(15) 0.0423(17) -0.0072(13) -0.0043(12) 0.0016(12)
C12 0.0426(17) 0.0343(15) 0.055(2) -0.0086(14) -0.0039(14) -0.0067(13)
C16 0.0417(16) 0.0366(15) 0.0425(17) -0.0124(13) -0.0113(13) 0.0028(13)
C13 0.0436(17) 0.0386(16) 0.056(2) -0.0190(15) -0.0116(15) -0.0014(13)
C17 0.0416(16) 0.0401(16) 0.0448(17) -0.0138(14) -0.0080(13) -0.0048(13)
C20 0.0472(18) 0.0387(16) 0.0499(19) -0.0149(14) -0.0009(14) -0.0050(14)
C19 0.0511(19) 0.0463(18) 0.0457(18) -0.0158(14) -0.0078(14) -0.0006(15)
C18 0.061(2) 0.0466(18) 0.0447(18) -0.0190(15) -0.0130(15) -0.0001(15)
C25 0.0533(19) 0.0448(18) 0.064(2) -0.0282(17) 0.0062(16) -0.0127(15)
C24 0.058(2) 0.0412(18) 0.066(2) -0.0150(16) -0.0035(17) 0.0023(15)
C22 0.070(2) 0.055(2) 0.050(2) -0.0222(16) -0.0089(17) -0.0068(18)
C21 0.059(2) 0.0450(18) 0.059(2) -0.0188(16) -0.0128(17) -0.0004(15)
C23 0.066(2) 0.0467(19) 0.0474(19) -0.0101(15) -0.0039(16) 0.0037(16)
C27 0.0483(18) 0.0476(18) 0.044(2) -0.0139(15) -0.0127(15) 0.0013(14)
C26 0.0536(19) 0.0431(17) 0.0392(17) -0.0056(14) -0.0066(15) 0.0012(15)
N1 0.0420(14) 0.0395(14) 0.0432(15) -0.0038(11) -0.0015(11) -0.0025(11)
N2 0.083(2) 0.0529(18) 0.0536(18) -0.0108(15) 0.0007(16) 0.0157(16)
N3 0.078(2) 0.085(2) 0.0436(19) -0.0147(16) -0.0123(16) -0.0030(18)
C28 0.0460(17) 0.0440(17) 0.0394(17) -0.0142(14) -0.0090(13) -0.0006(14)

loop_
_atom_type_symbol
_atom_type_description
_atom_type_scat_dispersion_real
_atom_type_scat_dispersion_imag
_atom_type_scat_source
C C 0.0033 0.0016 'International Tables Vol C Tables 4.2.6.8 and 6.1.1.4'
H H 0.0000 0.0000 'International Tables Vol C Tables 4.2.6.8 and 6.1.1.4'
N N 0.0061 0.0033 'International Tables Vol C Tables 4.2.6.8 and 6.1.1.4'
Br Br -0.2901 2.4595 'International Tables Vol C Tables 4.2.6.8 and 6.1.1.4'

loop_
_geom_angle_atom_site_label_1
_geom_angle_atom_site_label_2
_geom_angle_atom_site_label_3
_geom_angle
_geom_angle_site_symmetry_1
_geom_angle_site_symmetry_3
_geom_angle_publ_flag
C2 C1 C6 119.6(3) . . ?
C2 C1 C14 134.0(3) . . ?
C6 C1 C14 106.4(3) . . ?
C3 C2 C1 118.3(3) . . ?
C3 C2 H2 120.9 . . ?
C1 C2 H2 120.9 . . ?
C5 C4 C3 120.4(3) . . ?
C5 C4 H4 119.8 . . ?
C3 C4 H4 119.8 . . ?
C2 C3 C4 122.3(3) . . ?
C2 C3 Br1 119.6(2) . . ?
C4 C3 Br1 118.1(2) . . ?
C5 C6 N1 129.6(3) . . ?
C5 C6 C1 121.2(3) . . ?
N1 C6 C1 109.1(3) . . ?
C4 C5 C6 118.3(3) . . ?
C4 C5 H5 120.9 . . ?
C6 C5 H5 120.9 . . ?
C8 C9 C10 113.3(3) . . ?
C8 C9 H9A 108.9 . . ?
C10 C9 H9A 108.9 . . ?
C8 C9 H9B 108.9 . . ?
C10 C9 H9B 108.9 . . ?
H9A C9 H9B 107.7 . . ?
C9 C8 C7 111.5(3) . . ?
C9 C8 H8A 109.3 . . ?
C7 C8 H8A 109.3 . . ?
C9 C8 H8B 109.3 . . ?
C7 C8 H8B 109.3 . . ?
H8A C8 H8B 108.0 . . ?
N1 C10 C9 113.2(3) . . ?
N1 C10 H10A 108.9 . . ?
C9 C10 H10A 108.9 . . ?
N1 C10 H10B 108.9 . . ?
C9 C10 H10B 108.9 . . ?
H10A C10 H10B 107.7 . . ?
C8 C7 H7A 109.5 . . ?
C8 C7 H7B 109.5 . . ?
H7A C7 H7B 109.5 . . ?
C8 C7 H7C 109.5 . . ?
H7A C7 H7C 109.5 . . ?
H7B C7 H7C 109.5 . . ?
C14 C15 C16 119.4(3) . . ?
C14 C15 H15 120.3 . . ?
C16 C15 H15 120.3 . . ?
C15 C14 C11 119.7(3) . . ?
C15 C14 C1 133.9(3) . . ?
C11 C14 C1 106.4(3) . . ?
N1 C11 C12 129.1(3) . . ?
N1 C11 C14 109.6(3) . . ?
C12 C11 C14 121.4(3) . . ?
C13 C12 C11 117.7(3) . . ?
C13 C12 H12 121.1 . . ?
C11 C12 H12 121.1 . . ?
C15 C16 C13 119.6(3) . . ?
C15 C16 C17 121.0(3) . . ?
C13 C16 C17 119.4(3) . . ?
C12 C13 C16 122.2(3) . . ?
C12 C13 H13 118.9 . . ?
C16 C13 H13 118.9 . . ?
C28 C17 C18 118.8(3) . . ?
C28 C17 C16 120.3(3) . . ?
C18 C17 C16 120.9(3) . . ?
C23 C20 C21 117.6(3) . . ?
C23 C20 C19 118.6(3) . . ?
C21 C20 C19 123.7(3) . . ?
C18 C19 C20 127.0(3) . . ?
C18 C19 H19 116.5 . . ?
C20 C19 H19 116.5 . . ?
C19 C18 C17 124.7(3) . . ?
C19 C18 H18 117.6 . . ?
C17 C18 H18 117.6 . . ?
C24 C25 C22 121.8(3) . . ?
C24 C25 Br2 118.4(3) . . ?
C22 C25 Br2 119.8(3) . . ?
C25 C24 C23 118.7(3) . . ?
C25 C24 H24 120.6 . . ?
C23 C24 H24 120.6 . . ?
C25 C22 C21 118.8(3) . . ?
C25 C22 H22 120.6 . . ?
C21 C22 H22 120.6 . . ?
C22 C21 C20 120.9(3) . . ?
C22 C21 H21 119.5 . . ?
C20 C21 H21 119.5 . . ?
C24 C23 C20 122.1(3) . . ?
C24 C23 H23 119.0 . . ?
C20 C23 H23 119.0 . . ?
N3 C27 C28 179.7(4) . . ?
N2 C26 C28 177.1(3) . . ?
C11 N1 C6 108.5(2) . . ?
C11 N1 C10 124.4(3) . . ?
C6 N1 C10 127.0(3) . . ?
C17 C28 C26 124.1(3) . . ?
C17 C28 C27 121.2(3) . . ?
C26 C28 C27 114.6(3) . . ?

loop_
_geom_bond_atom_site_label_1
_geom_bond_atom_site_label_2
_geom_bond_distance
_geom_bond_site_symmetry_2
_geom_bond_publ_flag
Br1 C3 1.898(3) . ?
Br2 C25 1.903(3) . ?
C1 C2 1.390(4) . ?
C1 C6 1.417(4) . ?
C1 C14 1.452(4) . ?
C2 C3 1.371(4) . ?
C2 H2 0.9300 . ?
C4 C5 1.379(5) . ?
C4 C3 1.392(5) . ?
C4 H4 0.9300 . ?
C6 C5 1.386(4) . ?
C6 N1 1.394(4) . ?
C5 H5 0.9300 . ?
C9 C8 1.504(5) . ?
C9 C10 1.530(4) . ?
C9 H9A 0.9700 . ?
C9 H9B 0.9700 . ?
C8 C7 1.533(5) . ?
C8 H8A 0.9700 . ?
C8 H8B 0.9700 . ?
C10 N1 1.459(4) . ?
C10 H10A 0.9700 . ?
C10 H10B 0.9700 . ?
C7 H7A 0.9600 . ?
C7 H7B 0.9600 . ?
C7 H7C 0.9600 . ?
C15 C14 1.388(4) . ?
C15 C16 1.397(4) . ?
C15 H15 0.9300 . ?
C14 C11 1.416(4) . ?
C11 N1 1.379(4) . ?
C11 C12 1.394(4) . ?
C12 C13 1.379(4) . ?
C12 H12 0.9300 . ?
C16 C13 1.405(4) . ?
C16 C17 1.482(4) . ?
C13 H13 0.9300 . ?
C17 C28 1.374(4) . ?
C17 C18 1.451(4) . ?
C20 C23 1.389(4) . ?
C20 C21 1.393(5) . ?
C20 C19 1.463(4) . ?
C19 C18 1.333(4) . ?
C19 H19 0.9300 . ?
C18 H18 0.9300 . ?
C25 C24 1.360(5) . ?
C25 C22 1.383(5) . ?
C24 C23 1.380(5) . ?
C24 H24 0.9300 . ?
C22 C21 1.390(5) . ?
C22 H22 0.9300 . ?
C21 H21 0.9300 . ?
C23 H23 0.9300 . ?
C27 N3 1.135(4) . ?
C27 C28 1.441(5) . ?
C26 N2 1.149(4) . ?
C26 C28 1.429(4) . ?

loop_
_geom_torsion_atom_site_label_1
_geom_torsion_atom_site_label_2
_geom_torsion_atom_site_label_3
_geom_torsion_atom_site_label_4
_geom_torsion
_geom_torsion_site_symmetry_1
_geom_torsion_site_symmetry_2
_geom_torsion_site_symmetry_3
_geom_torsion_site_symmetry_4
_geom_torsion_publ_flag
C6 C1 C2 C3 0.3(4) . . . . ?
C14 C1 C2 C3 -177.2(3) . . . . ?
C1 C2 C3 C4 -1.2(4) . . . . ?
C1 C2 C3 Br1 176.8(2) . . . . ?
C5 C4 C3 C2 0.8(5) . . . . ?
C5 C4 C3 Br1 -177.2(2) . . . . ?
C2 C1 C6 C5 1.1(4) . . . . ?
C14 C1 C6 C5 179.2(3) . . . . ?
C2 C1 C6 N1 -177.9(2) . . . . ?
C14 C1 C6 N1 0.2(3) . . . . ?
C3 C4 C5 C6 0.6(5) . . . . ?
N1 C6 C5 C4 177.3(3) . . . . ?
C1 C6 C5 C4 -1.5(4) . . . . ?
C10 C9 C8 C7 174.3(3) . . . . ?
C8 C9 C10 N1 -72.5(4) . . . . ?
C16 C15 C14 C11 0.9(4) . . . . ?
C16 C15 C14 C1 179.1(3) . . . . ?
C2 C1 C14 C15 -0.6(6) . . . . ?
C6 C1 C14 C15 -178.3(3) . . . . ?
C2 C1 C14 C11 177.8(3) . . . . ?
C6 C1 C14 C11 0.1(3) . . . . ?
C15 C14 C11 N1 178.3(2) . . . . ?
C1 C14 C11 N1 -0.4(3) . . . . ?
C15 C14 C11 C12 -0.8(4) . . . . ?
C1 C14 C11 C12 -179.5(3) . . . . ?
N1 C11 C12 C13 -179.3(3) . . . . ?
C14 C11 C12 C13 -0.4(4) . . . . ?
C14 C15 C16 C13 0.2(4) . . . . ?
C14 C15 C16 C17 -179.1(3) . . . . ?
C11 C12 C13 C16 1.6(4) . . . . ?
C15 C16 C13 C12 -1.5(4) . . . . ?
C17 C16 C13 C12 177.8(3) . . . . ?
C15 C16 C17 C28 49.5(4) . . . . ?
C13 C16 C17 C28 -129.8(3) . . . . ?
C15 C16 C17 C18 -131.6(3) . . . . ?
C13 C16 C17 C18 49.1(4) . . . . ?
C23 C20 C19 C18 -170.6(4) . . . . ?
C21 C20 C19 C18 8.2(6) . . . . ?
C20 C19 C18 C17 176.8(3) . . . . ?
C28 C17 C18 C19 -166.0(3) . . . . ?
C16 C17 C18 C19 15.1(5) . . . . ?
C22 C25 C24 C23 2.1(5) . . . . ?
Br2 C25 C24 C23 -176.5(3) . . . . ?
C24 C25 C22 C21 -1.3(5) . . . . ?
Br2 C25 C22 C21 177.3(3) . . . . ?
C25 C22 C21 C20 -1.0(5) . . . . ?
C23 C20 C21 C22 2.3(5) . . . . ?
C19 C20 C21 C22 -176.4(3) . . . . ?
C25 C24 C23 C20 -0.6(6) . . . . ?
C21 C20 C23 C24 -1.6(5) . . . . ?
C19 C20 C23 C24 177.3(3) . . . . ?
C12 C11 N1 C6 179.5(3) . . . . ?
C14 C11 N1 C6 0.5(3) . . . . ?
C12 C11 N1 C10 2.3(5) . . . . ?
C14 C11 N1 C10 -176.7(3) . . . . ?
C5 C6 N1 C11 -179.3(3) . . . . ?
C1 C6 N1 C11 -0.5(3) . . . . ?
C5 C6 N1 C10 -2.2(5) . . . . ?
C1 C6 N1 C10 176.7(3) . . . . ?
C9 C10 N1 C11 -80.0(4) . . . . ?
C9 C10 N1 C6 103.3(4) . . . . ?
C18 C17 C28 C26 -173.1(3) . . . . ?
C16 C17 C28 C26 5.9(5) . . . . ?
C18 C17 C28 C27 5.7(5) . . . . ?
C16 C17 C28 C27 -175.3(3) . . . . ?
N2 C26 C28 C17 144(7) . . . . ?
N2 C26 C28 C27 -34(8) . . . . ?
N3 C27 C28 C17 -21(82) . . . . ?
N3 C27 C28 C26 158(100) . . . . ?
